data_7059895
loop_
_publ_author_name
'Mboyi, Cl\`eve D.'
'Daher, Ahmad'
'Khirzada, Neelab'
'Devillers, Charles H.'
'Cattey, H\'el\`ene'
'Fleurat-Lessard, Paul'
'Roger, Julien'
'Hierso, Jean-Cyrille'

_publ_section_title
;
 Synthesis and structural characterisation of bulky heptaaromatic
 (hetero)aryl o-substituted s-aryltetrazines
;
_journal_issue 35
_journal_name_full 'New Journal of Chemistry'
_journal_page_first 15235
_journal_page_last 15243
_journal_paper_doi 10.1039/D0NJ02338H
_journal_volume 44
_journal_year 2020
_chemical_formula_moiety 'C14 H9 Br N4'
_chemical_formula_sum 'C14 H9 Br N4'
_chemical_formula_weight 313.16
_space_group_crystal_system monoclinic
_space_group_IT_number 14
_space_group_name_Hall '-P 2ybc'
_space_group_name_H-M_alt 'P 1 21/c 1'
_symmetry_space_group_name_Hall '-P 2ybc'
_atom_sites_solution_hydrogens geom
_atom_sites_solution_primary dual
_audit_update_record
;
2017-06-28 deposited with the CCDC.	2020-07-27 downloaded from the CCDC.
;
_cell_angle_alpha 90
_cell_angle_beta 107.653(2)
_cell_angle_gamma 90
_cell_formula_units_Z 4
_cell_length_a 12.5112(10)
_cell_length_b 7.3614(6)
_cell_length_c 14.0920(12)
_cell_measurement_reflns_used 7396
_cell_measurement_temperature 120
_cell_measurement_theta_max 27.08
_cell_measurement_theta_min 3.00
_cell_volume 1236.76(18)
_computing_cell_refinement 'SAINT V8.38A (Bruker, 2016)'
_computing_data_collection 'APEX3 (Bruker, 2015)'
_computing_data_reduction 'SAINT V8.38A (Bruker, 2016)'
_computing_molecular_graphics 'Olex2 (Dolomanov et al., 2009)'
_computing_publication_material 'Olex2 (Dolomanov et al., 2009)'
_computing_structure_refinement 'ShelXL (Sheldrick, 2015)'
_computing_structure_solution 'ShelXT (Sheldrick, 2015)'
_diffrn_ambient_temperature 120
_diffrn_detector 'CCD Plate'
_diffrn_detector_area_resol_mean '512 x 512'
_diffrn_detector_type APEX2
_diffrn_measured_fraction_theta_full 0.996
_diffrn_measured_fraction_theta_max 0.994
_diffrn_measurement_device '\k-geometry diffractometer'
_diffrn_measurement_device_type 'Nonius Kappa Apex II'
_diffrn_measurement_method '\f and \w scans''
_diffrn_radiation_collimation '0.6 mm'
_diffrn_radiation_monochromator graphite
_diffrn_radiation_probe x-ray
_diffrn_radiation_type MoK\a
_diffrn_radiation_wavelength 0.71073
_diffrn_radiation_xray_symbol K-L~3~
_diffrn_reflns_av_R_equivalents 0.0320
_diffrn_reflns_av_unetI/netI 0.0214
_diffrn_reflns_Laue_measured_fraction_full 0.996
_diffrn_reflns_Laue_measured_fraction_max 0.994
_diffrn_reflns_limit_h_max 16
_diffrn_reflns_limit_h_min -16
_diffrn_reflns_limit_k_max 9
_diffrn_reflns_limit_k_min -9
_diffrn_reflns_limit_l_max 18
_diffrn_reflns_limit_l_min -18
_diffrn_reflns_number 21740
_diffrn_reflns_point_group_measured_fraction_full 0.996
_diffrn_reflns_point_group_measured_fraction_max 0.994
_diffrn_reflns_theta_full 25.242
_diffrn_reflns_theta_max 27.588
_diffrn_reflns_theta_min 2.997
_diffrn_source 'X-ray tube'
_diffrn_source_target Mo
_diffrn_source_type 'Siemens KFF Mo 2K-180'
_diffrn_standards_number 0
_exptl_absorpt_coefficient_mu 3.314
_exptl_absorpt_correction_T_max 0.7456
_exptl_absorpt_correction_T_min 0.6317
_exptl_absorpt_correction_type multi-scan
_exptl_absorpt_process_details
'SADABS-2016/2 (Bruker,2016/2) was used for absorption correction. wR2(int) was 0.0554 before and 0.0394 after correction. The Ratio of minimum to maximum transmission is 0.8472. The \l/2 correction factor is Not present.'
_exptl_crystal_colour 'light red'
_exptl_crystal_colour_modifier light
_exptl_crystal_colour_primary red
_exptl_crystal_density_diffrn 1.682
_exptl_crystal_description prism
_exptl_crystal_F_000 624
_exptl_crystal_size_max 0.25
_exptl_crystal_size_mid 0.15
_exptl_crystal_size_min 0.1
_refine_diff_density_max 0.976
_refine_diff_density_min -0.435
_refine_diff_density_rms 0.071
_refine_ls_extinction_method none
_refine_ls_goodness_of_fit_ref 1.048
_refine_ls_hydrogen_treatment constr
_refine_ls_matrix_type full
_refine_ls_number_parameters 172
_refine_ls_number_reflns 2850
_refine_ls_number_restraints 0
_refine_ls_restrained_S_all 1.048
_refine_ls_R_factor_all 0.0354
_refine_ls_R_factor_gt 0.0274
_refine_ls_shift/su_max 0.002
_refine_ls_shift/su_mean 0.000
_refine_ls_structure_factor_coef Fsqd
_refine_ls_weighting_details 'w=1/[\s^2^(Fo^2^)+(0.0398P)^2^+0.8899P] where P=(Fo^2^+2Fc^2^)/3'
_refine_ls_weighting_scheme calc
_refine_ls_wR_factor_gt 0.0700
_refine_ls_wR_factor_ref 0.0732
_reflns_Friedel_coverage 0.000
_reflns_number_gt 2454
_reflns_number_total 2850
_reflns_threshold_expression 'I > 2\s(I)'
_cod_data_source_file d0nj02338h2.cif
_cod_data_source_block Compound_4_CCDC1
_cod_depositor_comments 'Adding full bibliography for 7059892--7059896.cif.'
_cod_database_code 7059895
_shelx_space_group_comment
;
The symmetry employed for this shelxl refinement is uniquely defined
by the following loop, which should always be used as a source of
symmetry information in preference to the above space-group names.
They are only intended as comments.
;
_olex2_refinement_description
;
1. Fixed Uiso
 At 1.2 times of:
  All C(H) groups
2.a Aromatic/amide H refined with riding coordinates:
 C2(H2), C3(H3), C4(H4), C5(H5), C10(H10), C11(H11), C12(H12), C13(H13),
 C14(H14)
;
_olex2_diffrn_ambient_temperature_device 'Oxford Cryosystems'
_olex2_exptl_crystal_mounting_method 'The crystal was mounted on a mylar loop with oil'
_olex2_submission_special_instructions 'No special instructions were received'

loop_
_space_group_symop_operation_xyz
'x, y, z'
'-x, y+1/2, -z+1/2'
'-x, -y, -z'
'x, -y-1/2, z-1/2'

loop_
_atom_site_label
_atom_site_type_symbol
_atom_site_fract_x
_atom_site_fract_y
_atom_site_fract_z
_atom_site_U_iso_or_equiv
_atom_site_adp_type
_atom_site_occupancy
_atom_site_site_symmetry_order
_atom_site_calc_flag
_atom_site_refinement_flags_posn
_atom_site_refinement_flags_adp
_atom_site_refinement_flags_occupancy
_atom_site_disorder_assembly
_atom_site_disorder_group
Br Br 0.89181(2) 0.62930(3) 0.54467(2) 0.02478(9) Uani 1 1 d . . . . .
C1 C 0.88475(17) 0.5669(3) 0.67303(15) 0.0159(4) Uani 1 1 d . . . . .
N1 N 0.73199(14) 0.3053(2) 0.52831(13) 0.0159(3) Uani 1 1 d . . . . .
C2 C 0.96788(18) 0.6403(3) 0.75333(17) 0.0201(4) Uani 1 1 d . . . . .
H2 H 1.0272 0.7092 0.7424 0.024 Uiso 1 1 calc R . . . .
N2 N 0.64834(14) 0.2363(2) 0.45510(12) 0.0161(3) Uani 1 1 d . . . . .
C3 C 0.96352(19) 0.6122(3) 0.84922(16) 0.0226(5) Uani 1 1 d . . . . .
H3 H 1.0203 0.6614 0.9042 0.027 Uiso 1 1 calc R . . . .
N3 N 0.60459(15) 0.3767(2) 0.61834(13) 0.0173(3) Uani 1 1 d . . . . .
C4 C 0.87629(18) 0.5124(3) 0.86528(16) 0.0214(4) Uani 1 1 d . . . . .
H4 H 0.8733 0.4938 0.9311 0.026 Uiso 1 1 calc R . . . .
N4 N 0.52142(14) 0.3064(2) 0.54602(13) 0.0171(4) Uani 1 1 d . . . . .
C5 C 0.79396(17) 0.4404(3) 0.78532(15) 0.0178(4) Uani 1 1 d . . . . .
H5 H 0.7341 0.3736 0.7969 0.021 Uiso 1 1 calc R . . . .
C6 C 0.79702(16) 0.4640(3) 0.68724(14) 0.0141(4) Uani 1 1 d . . . . .
C7 C 0.70683(16) 0.3806(3) 0.60560(14) 0.0138(4) Uani 1 1 d . . . . .
C8 C 0.54456(16) 0.2440(3) 0.46446(14) 0.0136(4) Uani 1 1 d . . . . .
C9 C 0.44977(17) 0.1747(3) 0.38233(15) 0.0147(4) Uani 1 1 d . . . . .
C10 C 0.35003(17) 0.1245(3) 0.40074(15) 0.0164(4) Uani 1 1 d . . . . .
H10 H 0.3433 0.1356 0.4658 0.020 Uiso 1 1 calc R . . . .
C11 C 0.26088(17) 0.0585(3) 0.32341(16) 0.0191(4) Uani 1 1 d . . . . .
H11 H 0.1936 0.0222 0.3360 0.023 Uiso 1 1 calc R . . . .
C12 C 0.26975(18) 0.0456(3) 0.22803(16) 0.0211(4) Uani 1 1 d . . . . .
H12 H 0.2083 0.0012 0.1754 0.025 Uiso 1 1 calc R . . . .
C13 C 0.3679(2) 0.0971(3) 0.20914(16) 0.0234(5) Uani 1 1 d . . . . .
H13 H 0.3734 0.0890 0.1435 0.028 Uiso 1 1 calc R . . . .
C14 C 0.45823(18) 0.1607(3) 0.28598(16) 0.0198(4) Uani 1 1 d . . . . .
H14 H 0.5258 0.1946 0.2731 0.024 Uiso 1 1 calc R . . . .

loop_
_atom_site_aniso_label
_atom_site_aniso_U_11
_atom_site_aniso_U_22
_atom_site_aniso_U_33
_atom_site_aniso_U_23
_atom_site_aniso_U_13
_atom_site_aniso_U_12
Br 0.02816(14) 0.02842(14) 0.02106(12) -0.00099(9) 0.01240(9) -0.00951(9)
C1 0.0162(9) 0.0145(9) 0.0170(10) 0.0015(7) 0.0053(8) 0.0027(7)
N1 0.0149(8) 0.0166(8) 0.0162(8) -0.0015(7) 0.0049(7) -0.0012(7)
C2 0.0142(10) 0.0162(10) 0.0271(11) -0.0010(8) 0.0023(8) 0.0008(8)
N2 0.0140(8) 0.0173(8) 0.0171(8) -0.0013(7) 0.0050(7) -0.0010(7)
C3 0.0200(10) 0.0207(11) 0.0209(10) -0.0032(8) -0.0030(8) 0.0040(8)
N3 0.0156(8) 0.0201(9) 0.0164(8) -0.0020(7) 0.0054(7) -0.0006(7)
C4 0.0265(11) 0.0208(11) 0.0151(10) 0.0008(8) 0.0036(9) 0.0045(9)
N4 0.0136(8) 0.0202(9) 0.0174(8) -0.0035(7) 0.0047(7) -0.0006(7)
C5 0.0187(10) 0.0167(10) 0.0179(10) 0.0009(8) 0.0053(8) 0.0017(8)
C6 0.0136(9) 0.0129(9) 0.0149(9) -0.0001(7) 0.0029(7) 0.0016(7)
C7 0.0146(9) 0.0122(9) 0.0145(9) 0.0029(7) 0.0040(7) 0.0014(7)
C8 0.0139(9) 0.0116(9) 0.0157(9) 0.0010(7) 0.0050(8) 0.0001(7)
C9 0.0152(9) 0.0120(9) 0.0164(9) 0.0000(7) 0.0040(8) 0.0010(7)
C10 0.0167(10) 0.0147(9) 0.0183(10) 0.0015(8) 0.0060(8) 0.0018(7)
C11 0.0147(10) 0.0152(9) 0.0261(11) 0.0028(8) 0.0041(8) 0.0000(8)
C12 0.0211(10) 0.0153(10) 0.0218(11) -0.0024(8) -0.0011(9) -0.0017(8)
C13 0.0277(12) 0.0259(11) 0.0167(10) -0.0040(8) 0.0068(9) -0.0012(9)
C14 0.0193(10) 0.0226(11) 0.0194(10) -0.0027(8) 0.0086(8) -0.0037(8)

loop_
_atom_type_symbol
_atom_type_description
_atom_type_scat_dispersion_real
_atom_type_scat_dispersion_imag
_atom_type_scat_source
C C 0.0033 0.0016 'International Tables Vol C Tables 4.2.6.8 and 6.1.1.4'
H H 0.0000 0.0000 'International Tables Vol C Tables 4.2.6.8 and 6.1.1.4'
Br Br -0.2901 2.4595 'International Tables Vol C Tables 4.2.6.8 and 6.1.1.4'
N N 0.0061 0.0033 'International Tables Vol C Tables 4.2.6.8 and 6.1.1.4'

loop_
_geom_angle_atom_site_label_1
_geom_angle_atom_site_label_2
_geom_angle_atom_site_label_3
_geom_angle
_geom_angle_site_symmetry_1
_geom_angle_site_symmetry_3
_geom_angle_publ_flag
C2 C1 Br 116.25(16) . . ?
C2 C1 C6 121.28(19) . . ?
C6 C1 Br 122.31(15) . . ?
N2 N1 C7 117.72(17) . . ?
C1 C2 H2 120.2 . . ?
C3 C2 C1 119.6(2) . . ?
C3 C2 H2 120.2 . . ?
N1 N2 C8 117.67(17) . . ?
C2 C3 H3 119.9 . . ?
C2 C3 C4 120.2(2) . . ?
C4 C3 H3 119.9 . . ?
N4 N3 C7 117.65(17) . . ?
C3 C4 H4 120.1 . . ?
C5 C4 C3 119.9(2) . . ?
C5 C4 H4 120.1 . . ?
N3 N4 C8 117.94(17) . . ?
C4 C5 H5 119.4 . . ?
C4 C5 C6 121.3(2) . . ?
C6 C5 H5 119.4 . . ?
C1 C6 C5 117.71(18) . . ?
C1 C6 C7 124.11(18) . . ?
C5 C6 C7 118.17(18) . . ?
N1 C7 N3 124.48(18) . . ?
N1 C7 C6 119.44(17) . . ?
N3 C7 C6 115.95(17) . . ?
N2 C8 N4 124.12(18) . . ?
N2 C8 C9 118.61(18) . . ?
N4 C8 C9 117.23(17) . . ?
C10 C9 C8 119.74(18) . . ?
C14 C9 C8 120.56(18) . . ?
C14 C9 C10 119.70(19) . . ?
C9 C10 H10 120.1 . . ?
C11 C10 C9 119.72(19) . . ?
C11 C10 H10 120.1 . . ?
C10 C11 H11 119.9 . . ?
C12 C11 C10 120.25(19) . . ?
C12 C11 H11 119.9 . . ?
C11 C12 H12 119.9 . . ?
C11 C12 C13 120.26(19) . . ?
C13 C12 H12 119.9 . . ?
C12 C13 H13 119.9 . . ?
C12 C13 C14 120.1(2) . . ?
C14 C13 H13 119.9 . . ?
C9 C14 H14 120.0 . . ?
C13 C14 C9 120.0(2) . . ?
C13 C14 H14 120.0 . . ?

loop_
_geom_bond_atom_site_label_1
_geom_bond_atom_site_label_2
_geom_bond_distance
_geom_bond_site_symmetry_2
_geom_bond_publ_flag
Br C1 1.894(2) . ?
C1 C2 1.393(3) . ?
C1 C6 1.397(3) . ?
N1 N2 1.328(2) . ?
N1 C7 1.342(3) . ?
C2 H2 0.9500 . ?
C2 C3 1.384(3) . ?
N2 C8 1.345(3) . ?
C3 H3 0.9500 . ?
C3 C4 1.390(3) . ?
N3 N4 1.321(2) . ?
N3 C7 1.345(3) . ?
C4 H4 0.9500 . ?
C4 C5 1.381(3) . ?
N4 C8 1.348(3) . ?
C5 H5 0.9500 . ?
C5 C6 1.405(3) . ?
C6 C7 1.479(3) . ?
C8 C9 1.474(3) . ?
C9 C10 1.399(3) . ?
C9 C14 1.397(3) . ?
C10 H10 0.9500 . ?
C10 C11 1.390(3) . ?
C11 H11 0.9500 . ?
C11 C12 1.385(3) . ?
C12 H12 0.9500 . ?
C12 C13 1.386(3) . ?
C13 H13 0.9500 . ?
C13 C14 1.388(3) . ?
C14 H14 0.9500 . ?
